data_4519331
loop_
_publ_author_name
'Li, Xuetong'
'Villar-Yanez, Alba'
'Ngassam Tounzoua, Charlene'
'Benet-Buchholz, Jordi'
'Grignard, Bruno'
'Bo, Carles'
'Detrembleur, Christophe'
'Kleij, Arjan W.'

_publ_section_title
;
 Cascade Transformation of Carbon Dioxide and Alkyne-1,n-diols into
 Densely Substituted Cyclic Carbonates
;
_journal_name_full 'ACS Catalysis'
_journal_page_first 2854
_journal_page_last 2860
_journal_paper_doi 10.1021/acscatal.1c05773
_journal_year 2022
_chemical_absolute_configuration ad
_chemical_formula_sum 'C17 H14 O4'
_chemical_formula_weight 282.28
_space_group_crystal_system orthorhombic
_space_group_IT_number 19
_space_group_name_Hall 'P 2ac 2ab'
_space_group_name_H-M_alt 'P 21 21 21'
_atom_sites_solution_hydrogens geom
_audit_creation_method SHELXL-2018/3
_cell_angle_alpha 90
_cell_angle_beta 90
_cell_angle_gamma 90
_cell_formula_units_Z 4
_cell_length_a 6.37486(13)
_cell_length_b 13.7162(3)
_cell_length_c 15.6002(4)
_cell_measurement_reflns_used 12119
_cell_measurement_temperature 100(2)
_cell_measurement_theta_max 31.9910
_cell_measurement_theta_min 2.5890
_cell_volume 1364.06(5)
_computing_cell_refinement 'CrysAlisPro 1.171.39.12b (Rigaku OD, 2015)'
_computing_data_collection 'CrysAlisPro 1.171.39.12b (Rigaku OD, 2015)'
_computing_data_reduction 'CrysAlisPro 1.171.39.12b (Rigaku OD, 2015)'
_computing_molecular_graphics 'shelXle (H&#x00FC;bschle, Sheldrick and Dittirch, 2011)'
_computing_publication_material 'SHELXL-2018/3 (Sheldrick, 2018)'
_computing_structure_refinement 'SHELXL-2018/3 (Sheldrick, 2018)'
_computing_structure_solution Sir2019
_diffrn_ambient_temperature 100(2)
_diffrn_detector_area_resol_mean 5.8140
_diffrn_detector_type 'PILATUS 200K'
_diffrn_measured_fraction_theta_full 0.999
_diffrn_measured_fraction_theta_max 0.964
_diffrn_measurement_device_type '1/4chi goniometer'
_diffrn_measurement_method
;
 Fullsphere data collection, phi and omega scans
;
_diffrn_radiation_monochromator 'Confocal Max Flux optic'
_diffrn_radiation_type MoK\a
_diffrn_radiation_wavelength 0.71075
_diffrn_reflns_av_R_equivalents 0.0248
_diffrn_reflns_av_unetI/netI 0.0198
_diffrn_reflns_Laue_measured_fraction_full 0.999
_diffrn_reflns_Laue_measured_fraction_max 0.964
_diffrn_reflns_limit_h_max 9
_diffrn_reflns_limit_h_min -8
_diffrn_reflns_limit_k_max 20
_diffrn_reflns_limit_k_min -19
_diffrn_reflns_limit_l_max 22
_diffrn_reflns_limit_l_min -23
_diffrn_reflns_number 21982
_diffrn_reflns_point_group_measured_fraction_full 1.000
_diffrn_reflns_point_group_measured_fraction_max 0.945
_diffrn_reflns_theta_full 25.242
_diffrn_reflns_theta_max 32.152
_diffrn_reflns_theta_min 2.611
_diffrn_source 'Microfocus rotating anode X-ray tube'
_diffrn_source_current 24
_diffrn_source_power 50
_diffrn_source_size '0.2 mm x 0.2 mm fine focus'
_diffrn_source_type 'Rigaku MicroMax-007HF'
_exptl_absorpt_coefficient_mu 0.098
_exptl_absorpt_correction_T_max 1.00000
_exptl_absorpt_correction_T_min 0.87759
_exptl_absorpt_correction_type multi-scan
_exptl_absorpt_process_details
;
 CrysAlisPro 1.171.40.35a (Rigaku Oxford Diffraction, 2018)
 Empirical absorption correction using spherical harmonics,
 implemented in SCALE3 ABSPACK scaling algorithm.
;
_exptl_crystal_colour colourless
_exptl_crystal_density_diffrn 1.375
_exptl_crystal_description block
_exptl_crystal_F_000 592
_exptl_crystal_size_max 0.300
_exptl_crystal_size_mid 0.200
_exptl_crystal_size_min 0.150
_refine_diff_density_max 0.311
_refine_diff_density_min -0.181
_refine_diff_density_rms 0.041
_refine_ls_abs_structure_details
;
 Flack x determined using 1776 quotients [(I+)-(I-)]/[(I+)+(I-)]
 (Parsons, Flack and Wagner, Acta Cryst. B69 (2013) 249-259).
;
_refine_ls_abs_structure_Flack 0.3(2)
_refine_ls_extinction_method none
_refine_ls_goodness_of_fit_ref 1.053
_refine_ls_hydrogen_treatment constr
_refine_ls_matrix_type full
_refine_ls_number_parameters 191
_refine_ls_number_reflns 4536
_refine_ls_number_restraints 0
_refine_ls_restrained_S_all 1.053
_refine_ls_R_factor_all 0.0316
_refine_ls_R_factor_gt 0.0299
_refine_ls_shift/su_max 0.000
_refine_ls_shift/su_mean 0.000
_refine_ls_structure_factor_coef Fsqd
_refine_ls_weighting_details 'w=1/[\s^2^(Fo^2^)+(0.0436P)^2^+0.2020P] where P=(Fo^2^+2Fc^2^)/3'
_refine_ls_weighting_scheme calc
_refine_ls_wR_factor_gt 0.0758
_refine_ls_wR_factor_ref 0.0767
_reflns_Friedel_coverage 0.717
_reflns_Friedel_fraction_full 1.000
_reflns_Friedel_fraction_max 0.919
_reflns_number_gt 4344
_reflns_number_total 4536
_reflns_threshold_expression 'I > 2\s(I)'
_cod_data_source_file cs1c05773_si_004.cif
_cod_data_source_block XLi-124
_cod_database_code 4519331
_shelx_shelxl_version_number 2018/3
_shelx_space_group_comment
;
The symmetry employed for this shelxl refinement is uniquely defined
by the following loop, which should always be used as a source of
symmetry information in preference to the above space-group names.
They are only intended as comments.
;
_shelx_estimated_absorpt_t_min 0.971
_shelx_estimated_absorpt_t_max 0.985

loop_
_space_group_symop_operation_xyz
'x, y, z'
'-x+1/2, -y, z+1/2'
'-x, y+1/2, -z+1/2'
'x+1/2, -y+1/2, -z'

loop_
_atom_site_label
_atom_site_type_symbol
_atom_site_fract_x
_atom_site_fract_y
_atom_site_fract_z
_atom_site_U_iso_or_equiv
_atom_site_adp_type
_atom_site_occupancy
_atom_site_site_symmetry_order
_atom_site_calc_flag
_atom_site_refinement_flags_posn
_atom_site_refinement_flags_adp
_atom_site_refinement_flags_occupancy
_atom_site_disorder_assembly
_atom_site_disorder_group
O1 O 1.24656(14) 0.75748(6) 0.97375(6) 0.01565(17) Uani 1 1 d . . . . .
O2 O 1.09072(14) 0.61150(6) 0.98670(5) 0.01301(16) Uani 1 1 d . . . . .
O3 O 1.03338(14) 0.70169(6) 0.87052(5) 0.01241(16) Uani 1 1 d . . . . .
O4 O 0.52387(14) 0.60878(7) 0.88075(6) 0.01685(18) Uani 1 1 d . . . . .
C1 C 1.13262(18) 0.69565(8) 0.94666(7) 0.0121(2) Uani 1 1 d . . . . .
C2 C 0.89132(18) 0.62091(8) 0.85980(7) 0.01021(19) Uani 1 1 d . . . . .
C3 C 0.66545(18) 0.66063(9) 0.85616(7) 0.0122(2) Uani 1 1 d . . . . .
C4 C 0.6330(2) 0.75958(9) 0.81780(8) 0.0174(2) Uani 1 1 d . . . . .
H4A H 0.658384 0.809561 0.861471 0.026 Uiso 1 1 calc R U . . .
H4B H 0.488538 0.765100 0.796833 0.026 Uiso 1 1 calc R U . . .
H4C H 0.730704 0.768820 0.770000 0.026 Uiso 1 1 calc R U . . .
C5 C 0.93751(18) 0.56890(8) 0.77554(7) 0.0112(2) Uani 1 1 d . . . . .
C6 C 1.13203(19) 0.57948(9) 0.73590(8) 0.0143(2) Uani 1 1 d . . . . .
H6 H 1.235619 0.620602 0.760577 0.017 Uiso 1 1 calc R U . . .
C7 C 1.1745(2) 0.52959(10) 0.65989(8) 0.0171(2) Uani 1 1 d . . . . .
H7 H 1.307313 0.536978 0.633032 0.021 Uiso 1 1 calc R U . . .
C8 C 1.0244(2) 0.46922(9) 0.62313(8) 0.0179(2) Uani 1 1 d . . . . .
H8 H 1.053869 0.435687 0.571218 0.021 Uiso 1 1 calc R U . . .
C9 C 0.8314(2) 0.45833(10) 0.66281(8) 0.0185(2) Uani 1 1 d . . . . .
H9 H 0.728451 0.416926 0.638049 0.022 Uiso 1 1 calc R U . . .
C10 C 0.7872(2) 0.50759(9) 0.73868(8) 0.0158(2) Uani 1 1 d . . . . .
H10 H 0.654566 0.499543 0.765518 0.019 Uiso 1 1 calc R U . . .
C11 C 0.92521(17) 0.55882(8) 0.94307(7) 0.01087(19) Uani 1 1 d . . . . .
H11 H 0.794936 0.561816 0.978682 0.013 Uiso 1 1 calc R U . . .
C12 C 0.98500(18) 0.45402(8) 0.93042(7) 0.0119(2) Uani 1 1 d . . . . .
C13 C 0.8278(2) 0.38388(9) 0.93226(8) 0.0170(2) Uani 1 1 d . . . . .
H13 H 0.687665 0.402392 0.945064 0.020 Uiso 1 1 calc R U . . .
C14 C 0.8747(2) 0.28645(9) 0.91540(8) 0.0188(2) Uani 1 1 d . . . . .
H14 H 0.766035 0.239056 0.915321 0.023 Uiso 1 1 calc R U . . .
C15 C 1.0795(2) 0.25875(9) 0.89879(8) 0.0180(2) Uani 1 1 d . . . . .
H15 H 1.111746 0.192386 0.887367 0.022 Uiso 1 1 calc R U . . .
C16 C 1.2381(2) 0.32859(9) 0.89891(8) 0.0177(2) Uani 1 1 d . . . . .
H16 H 1.379040 0.309448 0.888608 0.021 Uiso 1 1 calc R U . . .
C17 C 1.1915(2) 0.42621(9) 0.91400(8) 0.0147(2) Uani 1 1 d . . . . .
H17 H 1.299931 0.473705 0.913111 0.018 Uiso 1 1 calc R U . . .

loop_
_atom_site_aniso_label
_atom_site_aniso_U_11
_atom_site_aniso_U_22
_atom_site_aniso_U_33
_atom_site_aniso_U_23
_atom_site_aniso_U_13
_atom_site_aniso_U_12
O1 0.0134(4) 0.0152(4) 0.0183(4) -0.0057(3) -0.0018(3) -0.0014(3)
O2 0.0137(4) 0.0125(4) 0.0128(3) -0.0015(3) -0.0036(3) -0.0005(3)
O3 0.0125(4) 0.0122(4) 0.0126(4) -0.0011(3) -0.0016(3) -0.0034(3)
O4 0.0114(4) 0.0186(4) 0.0205(4) -0.0032(3) 0.0008(3) -0.0017(3)
C1 0.0100(5) 0.0136(5) 0.0127(5) -0.0027(4) 0.0006(4) 0.0020(4)
C2 0.0092(4) 0.0109(4) 0.0105(4) -0.0014(3) -0.0007(4) -0.0012(4)
C3 0.0113(5) 0.0138(5) 0.0114(4) -0.0035(4) -0.0016(4) 0.0014(4)
C4 0.0181(6) 0.0164(5) 0.0177(5) 0.0013(4) -0.0011(4) 0.0041(5)
C5 0.0118(5) 0.0112(5) 0.0106(4) -0.0004(4) -0.0005(4) 0.0009(4)
C6 0.0118(5) 0.0177(5) 0.0134(5) -0.0017(4) -0.0004(4) 0.0010(4)
C7 0.0153(5) 0.0219(6) 0.0143(5) -0.0014(4) 0.0027(4) 0.0048(4)
C8 0.0227(6) 0.0180(5) 0.0129(5) -0.0032(4) 0.0003(4) 0.0048(5)
C9 0.0216(6) 0.0188(5) 0.0149(5) -0.0056(4) -0.0010(4) -0.0026(5)
C10 0.0170(6) 0.0165(5) 0.0140(5) -0.0029(4) 0.0015(4) -0.0035(4)
C11 0.0108(5) 0.0114(4) 0.0104(4) -0.0005(3) -0.0010(4) -0.0013(4)
C12 0.0144(5) 0.0112(5) 0.0102(4) 0.0001(3) -0.0007(4) 0.0000(4)
C13 0.0156(5) 0.0150(5) 0.0205(5) 0.0003(4) 0.0019(4) -0.0016(4)
C14 0.0209(6) 0.0137(5) 0.0216(6) -0.0002(4) 0.0005(5) -0.0046(5)
C15 0.0240(6) 0.0127(5) 0.0173(5) -0.0014(4) -0.0030(5) 0.0004(5)
C16 0.0166(6) 0.0161(5) 0.0205(6) -0.0023(4) -0.0016(4) 0.0024(4)
C17 0.0134(5) 0.0138(5) 0.0170(5) -0.0011(4) -0.0006(4) -0.0009(4)

loop_
_atom_type_symbol
_atom_type_description
_atom_type_scat_dispersion_real
_atom_type_scat_dispersion_imag
_atom_type_scat_source
C C 0.0033 0.0016 'International Tables Vol C Tables 4.2.6.8 and 6.1.1.4'
H H 0.0000 0.0000 'International Tables Vol C Tables 4.2.6.8 and 6.1.1.4'
O O 0.0106 0.0060 'International Tables Vol C Tables 4.2.6.8 and 6.1.1.4'

loop_
_geom_angle_atom_site_label_1
_geom_angle_atom_site_label_2
_geom_angle_atom_site_label_3
_geom_angle
_geom_angle_site_symmetry_1
_geom_angle_site_symmetry_3
_geom_angle_publ_flag
C1 O2 C11 110.85(9) . . ?
C1 O3 C2 110.48(9) . . ?
O1 C1 O2 124.64(11) . . ?
O1 C1 O3 123.62(11) . . ?
O2 C1 O3 111.73(10) . . ?
O3 C2 C5 109.79(9) . . ?
O3 C2 C3 108.65(9) . . ?
C5 C2 C3 108.32(9) . . ?
O3 C2 C11 103.58(8) . . ?
C5 C2 C11 115.69(9) . . ?
C3 C2 C11 110.57(9) . . ?
O4 C3 C4 123.74(11) . . ?
O4 C3 C2 118.50(10) . . ?
C4 C3 C2 117.67(10) . . ?
C6 C5 C10 119.33(10) . . ?
C6 C5 C2 120.39(10) . . ?
C10 C5 C2 120.24(10) . . ?
C5 C6 C7 119.92(11) . . ?
C8 C7 C6 120.62(12) . . ?
C9 C8 C7 119.43(11) . . ?
C8 C9 C10 120.50(12) . . ?
C9 C10 C5 120.19(12) . . ?
O2 C11 C12 110.77(9) . . ?
O2 C11 C2 102.63(8) . . ?
C12 C11 C2 116.51(9) . . ?
C13 C12 C17 119.69(11) . . ?
C13 C12 C11 118.52(10) . . ?
C17 C12 C11 121.75(10) . . ?
C12 C13 C14 120.33(12) . . ?
C15 C14 C13 120.04(12) . . ?
C14 C15 C16 119.70(11) . . ?
C17 C16 C15 120.48(12) . . ?
C16 C17 C12 119.72(11) . . ?

loop_
_geom_bond_atom_site_label_1
_geom_bond_atom_site_label_2
_geom_bond_distance
_geom_bond_site_symmetry_2
_geom_bond_publ_flag
O1 C1 1.1939(14) . ?
O2 C1 1.3393(14) . ?
O2 C11 1.4486(13) . ?
O3 C1 1.3483(14) . ?
O3 C2 1.4408(13) . ?
O4 C3 1.2114(15) . ?
C2 C5 1.5243(15) . ?
C2 C3 1.5405(17) . ?
C2 C11 1.5683(15) . ?
C3 C4 1.4977(17) . ?
C5 C6 1.3933(16) . ?
C5 C10 1.3984(16) . ?
C6 C7 1.3956(16) . ?
C7 C8 1.3893(19) . ?
C8 C9 1.3855(19) . ?
C9 C10 1.3917(16) . ?
C11 C12 1.5002(16) . ?
C12 C13 1.3895(17) . ?
C12 C17 1.3942(17) . ?
C13 C14 1.3944(18) . ?
C14 C15 1.3842(19) . ?
C15 C16 1.3926(19) . ?
C16 C17 1.3916(17) . ?

loop_
_geom_torsion_atom_site_label_1
_geom_torsion_atom_site_label_2
_geom_torsion_atom_site_label_3
_geom_torsion_atom_site_label_4
_geom_torsion
_geom_torsion_site_symmetry_1
_geom_torsion_site_symmetry_2
_geom_torsion_site_symmetry_3
_geom_torsion_site_symmetry_4
_geom_torsion_publ_flag
C11 O2 C1 O1 172.00(11) . . . . ?
C11 O2 C1 O3 -9.25(13) . . . . ?
C2 O3 C1 O1 -174.15(11) . . . . ?
C2 O3 C1 O2 7.09(13) . . . . ?
C1 O3 C2 C5 -126.30(10) . . . . ?
C1 O3 C2 C3 115.41(10) . . . . ?
C1 O3 C2 C11 -2.17(11) . . . . ?
O3 C2 C3 O4 -151.31(10) . . . . ?
C5 C2 C3 O4 89.47(12) . . . . ?
C11 C2 C3 O4 -38.27(14) . . . . ?
O3 C2 C3 C4 31.93(13) . . . . ?
C5 C2 C3 C4 -87.30(12) . . . . ?
C11 C2 C3 C4 144.97(10) . . . . ?
O3 C2 C5 C6 20.68(14) . . . . ?
C3 C2 C5 C6 139.18(11) . . . . ?
C11 C2 C5 C6 -96.08(13) . . . . ?
O3 C2 C5 C10 -161.37(10) . . . . ?
C3 C2 C5 C10 -42.86(14) . . . . ?
C11 C2 C5 C10 81.88(14) . . . . ?
C10 C5 C6 C7 0.41(18) . . . . ?
C2 C5 C6 C7 178.39(11) . . . . ?
C5 C6 C7 C8 0.00(19) . . . . ?
C6 C7 C8 C9 -0.33(19) . . . . ?
C7 C8 C9 C10 0.3(2) . . . . ?
C8 C9 C10 C5 0.2(2) . . . . ?
C6 C5 C10 C9 -0.49(18) . . . . ?
C2 C5 C10 C9 -178.47(11) . . . . ?
C1 O2 C11 C12 132.25(10) . . . . ?
C1 O2 C11 C2 7.21(11) . . . . ?
O3 C2 C11 O2 -2.90(10) . . . . ?
C5 C2 C11 O2 117.29(10) . . . . ?
C3 C2 C11 O2 -119.14(9) . . . . ?
O3 C2 C11 C12 -124.10(10) . . . . ?
C5 C2 C11 C12 -3.91(14) . . . . ?
C3 C2 C11 C12 119.66(10) . . . . ?
O2 C11 C12 C13 147.34(10) . . . . ?
C2 C11 C12 C13 -95.88(13) . . . . ?
O2 C11 C12 C17 -34.98(14) . . . . ?
C2 C11 C12 C17 81.81(14) . . . . ?
C17 C12 C13 C14 -1.81(18) . . . . ?
C11 C12 C13 C14 175.93(11) . . . . ?
C12 C13 C14 C15 1.59(19) . . . . ?
C13 C14 C15 C16 -0.08(19) . . . . ?
C14 C15 C16 C17 -1.21(19) . . . . ?
C15 C16 C17 C12 0.99(19) . . . . ?
C13 C12 C17 C16 0.52(18) . . . . ?
C11 C12 C17 C16 -177.14(11) . . . . ?
